data_7248218
loop_
_publ_author_name
'Wang, Hao'
'Shi, Le'
'Cao, Honghao'
'Xiong, Zhangyi'
'Ma, Si'
'Pan, Jun'
'Chen, Zhijie'

_publ_section_title
;
 Synthesis of an iron-based metal--organic framework with octahedral cages
 for the selective capture of sulfur hexafluoride
;
_journal_issue 13
_journal_name_full CrystEngComm
_journal_page_first 1912
_journal_page_last 1916
_journal_paper_doi 10.1039/D4CE00041B
_journal_volume 26
_journal_year 2024
_chemical_formula_moiety 'C57 H37 Fe3 N4 O16'
_chemical_formula_sum 'C81 H93 Fe3 N12 O24'
_chemical_formula_weight 1786.22
_space_group_crystal_system monoclinic
_space_group_IT_number 15
_space_group_name_Hall '-C 2yc'
_space_group_name_H-M_alt 'C 1 2/c 1'
_atom_sites_solution_hydrogens mixed
_atom_sites_solution_primary iterative
_audit_creation_date 2024-01-14
_audit_creation_method
;
Olex2 1.5
(compiled 2023.03.06 svn.rbb2c1857 for OlexSys, GUI svn.r6748)
;
_audit_update_record
;
2024-01-14 deposited with the CCDC.	2024-02-23 downloaded from the CCDC.
;
_cell_angle_alpha 90
_cell_angle_beta 91.0780(10)
_cell_angle_gamma 90
_cell_formula_units_Z 8
_cell_length_a 34.238(2)
_cell_length_b 16.0211(9)
_cell_length_c 33.7881(17)
_cell_measurement_reflns_used 9206
_cell_measurement_temperature 173
_cell_measurement_theta_max 26.28
_cell_measurement_theta_min 2.19
_cell_volume 18530.5(18)
_computing_cell_refinement 'SAINT V8.40B (?, 2016)'
_computing_data_reduction 'SAINT V8.40B (?, 2016)'
_computing_molecular_graphics 'Olex2 1.5 (Dolomanov et al., 2009)'
_computing_publication_material 'Olex2 1.5 (Dolomanov et al., 2009)'
_computing_structure_refinement 'XL  (Sheldrick, 2008)'
_computing_structure_solution 'olex2.solve 1.5 (Bourhis et al., 2015)'
_diffrn_ambient_temperature 173
_diffrn_measured_fraction_theta_full 0.985
_diffrn_measured_fraction_theta_max 0.985
_diffrn_measurement_device_type 'Bruker APEX-II CCD'
_diffrn_measurement_method '\f and \w scans'
_diffrn_radiation_type MoK\a
_diffrn_radiation_wavelength 0.71073
_diffrn_reflns_av_R_equivalents 0.0676
_diffrn_reflns_av_unetI/netI 0.0414
_diffrn_reflns_Laue_measured_fraction_full 0.985
_diffrn_reflns_Laue_measured_fraction_max 0.985
_diffrn_reflns_limit_h_max 41
_diffrn_reflns_limit_h_min -41
_diffrn_reflns_limit_k_max 19
_diffrn_reflns_limit_k_min -19
_diffrn_reflns_limit_l_max 38
_diffrn_reflns_limit_l_min -40
_diffrn_reflns_number 113259
_diffrn_reflns_point_group_measured_fraction_full 0.985
_diffrn_reflns_point_group_measured_fraction_max 0.985
_diffrn_reflns_theta_full 25.242
_diffrn_reflns_theta_max 25.350
_diffrn_reflns_theta_min 1.190
_exptl_absorpt_coefficient_mu 0.539
_exptl_absorpt_correction_T_max 0.7454
_exptl_absorpt_correction_T_min 0.4678
_exptl_absorpt_correction_type multi-scan
_exptl_absorpt_process_details
;
SADABS-2016/2 (Bruker,2016/2) was used for absorption correction.
wR2(int) was 0.1368 before and 0.0707 after correction.
The Ratio of minimum to maximum transmission is 0.6276.
The \l/2 correction factor is Not present.
;
_exptl_crystal_colour 'clear orangish orange'
_exptl_crystal_colour_lustre clear
_exptl_crystal_colour_modifier orangish
_exptl_crystal_colour_primary orange
_exptl_crystal_density_diffrn 1.281
_exptl_crystal_description prism
_exptl_crystal_F_000 7464
_exptl_crystal_size_max 0.2
_exptl_crystal_size_mid 0.1
_exptl_crystal_size_min 0.1
_refine_diff_density_max 0.956
_refine_diff_density_min -0.725
_refine_diff_density_rms 0.087
_refine_ls_extinction_method none
_refine_ls_goodness_of_fit_ref 1.029
_refine_ls_hydrogen_treatment constr
_refine_ls_matrix_type full
_refine_ls_number_parameters 724
_refine_ls_number_reflns 16737
_refine_ls_number_restraints 138
_refine_ls_restrained_S_all 1.080
_refine_ls_R_factor_all 0.0814
_refine_ls_R_factor_gt 0.0673
_refine_ls_shift/su_max 0.002
_refine_ls_shift/su_mean 0.000
_refine_ls_structure_factor_coef Fsqd
_refine_ls_weighting_details 'w=1/[\s^2^(Fo^2^)+(0.1332P)^2^+34.3190P] where P=(Fo^2^+2Fc^2^)/3'
_refine_ls_weighting_scheme calc
_refine_ls_wR_factor_gt 0.1948
_refine_ls_wR_factor_ref 0.2118
_reflns_Friedel_coverage 0.000
_reflns_number_gt 12964
_reflns_number_total 16737
_reflns_threshold_expression 'I > 2\s(I)'
_cod_data_source_file d4ce00041b2.cif
_cod_data_source_block Fe-cage-MOF
_cod_depositor_comments 'Adding full bibliography for 7248218.cif.'
_cod_original_cell_volume 18530.6(18)
_cod_database_code 7248218
_shelx_shelxl_version_number 2019/1
_shelx_space_group_comment
;
The symmetry employed for this shelxl refinement is uniquely defined
by the following loop, which should always be used as a source of
symmetry information in preference to the above space-group names.
They are only intended as comments.
;
_shelx_estimated_absorpt_t_max 0.948
_shelx_estimated_absorpt_t_min 0.900
_olex2_refinement_description
;
1. Fixed Uiso
 At 1.2 times of:
  All C(H) groups
 At 1.5 times of:
  All C(H,H,H) groups, All O(H,H) groups
2. Uiso/Uaniso restraints and constraints
C32 \\sim C37 \\sim C36 \\sim C35 \\sim C34 \\sim C33: within 2A with sigma of
0.01 and sigma for terminal atoms of 0.02 within 2A
Uanis(C37) \\sim Ueq, Uanis(C36) \\sim Ueq, Uanis(C46) \\sim Ueq, Uanis(C39)
\\sim Ueq, Uanis(C38) \\sim Ueq, Uanis(N3) \\sim Ueq, Uanis(C40) \\sim Ueq,
Uanis(C41) \\sim Ueq, Uanis(C42) \\sim Ueq, Uanis(C43) \\sim Ueq, Uanis(C44)
\\sim Ueq, Uanis(C48) \\sim Ueq, Uanis(C47) \\sim Ueq, Uanis(C49) \\sim Ueq,
Uanis(N4) \\sim Ueq, Uanis(C45) \\sim Ueq, Uanis(C51) \\sim Ueq, Uanis(C41)
\\sim Ueq, Uanis(C37) \\sim Ueq, Uanis(C36) \\sim Ueq: with sigma of 0.01 and
sigma for terminal atoms of 0.02
3.a Rotating group:
 O9(H9A,H9B)
3.b Aromatic/amide H refined with riding coordinates:
 C29(H29), C17(H17), C6(H6), C4(H4), C15(H15), C18(H18), C3(H3), C22(H22),
 C14(H14), C25(H25), C21(H21), C24(H24), C10(H10), C7(H7), C9(H9), C54(H54),
 C53(H53), C33(H33), C34(H34), C52(H52), C51(H51), C39(H39), C40(H40), C47(H47),
  C37(H37), C48(H48), C43(H43), C36(H36), C42(H42)
3.c Idealised Me refined as rotating group:
 C27(H27A,H27B,H27C), C30(H30A,H30B,H30C)
;
_smtbx_masks_special_details
;
A solvent mask was calculated and 2786 electrons were 
found in a volume of 10232\%A^3^ in 1 void per unit cell. 
This is consistent with the presence of 
8[C3H7NO] per Asymmetric Unit 
which account for 2560 electrons 
per unit cell.
;
_smtbx_masks_void_probe_radius 1.2
_smtbx_masks_void_truncation_radius 1.2
_olex2_submission_special_instructions 'No special instructions were received'

loop_
_space_group_symop_operation_xyz
'x, y, z'
'-x, y, -z+1/2'
'x+1/2, y+1/2, z'
'-x+1/2, y+1/2, -z+1/2'
'-x, -y, -z'
'x, -y, z-1/2'
'-x+1/2, -y+1/2, -z'
'x+1/2, -y+1/2, z-1/2'

loop_
_atom_site_label
_atom_site_type_symbol
_atom_site_fract_x
_atom_site_fract_y
_atom_site_fract_z
_atom_site_U_iso_or_equiv
_atom_site_adp_type
_atom_site_occupancy
_atom_site_site_symmetry_order
_atom_site_calc_flag
_atom_site_refinement_flags_posn
_atom_site_refinement_flags_adp
_atom_site_refinement_flags_occupancy
_atom_site_disorder_assembly
_atom_site_disorder_group
Fe1 Fe 0.22939(2) 0.08191(3) 0.70310(2) 0.03437(14) Uani 1 1 d . . . . .
Fe2 Fe 0.27770(2) 0.25896(3) 0.71783(2) 0.03433(14) Uani 1 1 d . . . . .
Fe3 Fe 0.25329(2) 0.19996(3) 0.62725(2) 0.03717(15) Uani 1 1 d . . . . .
O7 O 0.30065(7) 0.34704(14) 0.75499(6) 0.0372(5) Uani 1 1 d . . . . .
O10 O 0.25355(7) 0.18069(14) 0.68266(6) 0.0362(5) Uani 1 1 d . . . . .
O8 O 0.29775(7) 0.47644(14) 0.77732(6) 0.0396(5) Uani 1 1 d . . . . .
O2 O 0.27760(8) 0.05049(15) 0.73506(7) 0.0428(6) Uani 1 1 d . . . . .
O12 O 0.32142(8) 0.39895(15) 0.32700(7) 0.0475(6) Uani 1 1 d . . . . .
O6 O 0.20503(8) 0.13770(15) 0.74958(7) 0.0452(6) Uani 1 1 d . . . . .
O13 O 0.22817(9) 0.41382(16) 0.38721(7) 0.0492(7) Uani 1 1 d . . . . .
O4 O 0.25833(9) 0.36076(15) 0.68760(7) 0.0495(7) Uani 1 1 d . . . . .
O5 O 0.22986(8) 0.26561(15) 0.75278(7) 0.0445(6) Uani 1 1 d . . . . .
O14 O 0.25008(8) 0.49510(15) 0.33883(7) 0.0476(6) Uani 1 1 d . . . . .
N2 N 0.19771(8) 0.76299(16) 0.49976(7) 0.0320(6) Uani 1 1 d . . . . .
O1 O 0.30412(8) 0.17262(16) 0.75194(8) 0.0486(6) Uani 1 1 d . . . . .
O00G O 0.32830(8) 0.26601(17) 0.68764(7) 0.0496(6) Uani 1 1 d . . . . .
O11 O 0.30284(8) 0.33257(17) 0.38109(7) 0.0474(6) Uani 1 1 d . . . . .
N1 N 0.19934(9) 0.72964(17) 0.57833(8) 0.0354(6) Uani 1 1 d . . . . .
O3 O 0.23459(10) 0.31825(16) 0.62902(7) 0.0599(8) Uani 1 1 d . . . . .
O00K O 0.30824(10) 0.2413(2) 0.62593(8) 0.0655(9) Uani 1 1 d . . . . .
O9 O 0.25255(11) 0.2168(2) 0.56650(8) 0.0753(10) Uani 1 1 d . . . . .
H9A H 0.231674 0.217470 0.549668 0.113 Uiso 1 1 d R U . . .
H9B H 0.273133 0.225272 0.550569 0.113 Uiso 1 1 d R U . . .
C12 C 0.19323(9) 0.8272(2) 0.52500(9) 0.0322(7) Uani 1 1 d . . . . .
C16 C 0.18692(10) 0.8749(2) 0.59380(10) 0.0370(7) Uani 1 1 d . . . . .
C13 C 0.19289(10) 0.8092(2) 0.56683(9) 0.0334(7) Uani 1 1 d . . . . .
C5 C 0.20495(10) 0.7024(2) 0.43652(10) 0.0376(7) Uani 1 1 d . . . . .
C29 C 0.28192(11) 0.4105(2) 0.76535(9) 0.0371(8) Uani 1 1 d . . . . .
H29 H 0.254201 0.408338 0.764024 0.045 Uiso 1 1 calc R U . . .
C19 C 0.20101(11) 0.7131(2) 0.61677(9) 0.0379(7) Uani 1 1 d . . . . .
C20 C 0.21174(11) 0.6267(2) 0.62684(10) 0.0399(8) Uani 1 1 d . . . . .
C17 C 0.18642(11) 0.8537(2) 0.63448(10) 0.0417(8) Uani 1 1 d . . . . .
H17 H 0.181114 0.895151 0.653760 0.050 Uiso 1 1 calc R U . . .
C8 C 0.19972(10) 0.7780(2) 0.46139(10) 0.0364(7) Uani 1 1 d . . . . .
C11 C 0.18988(10) 0.9108(2) 0.51211(10) 0.0376(7) Uani 1 1 d . . . . .
C2 C 0.22069(11) 0.5591(2) 0.39273(10) 0.0392(8) Uani 1 1 d . . . . .
C1 C 0.23344(11) 0.4842(2) 0.37109(10) 0.0408(8) Uani 1 1 d . . . . .
C6 C 0.20748(11) 0.6247(2) 0.45498(10) 0.0419(8) Uani 1 1 d . . . . .
H6 H 0.204103 0.620820 0.482767 0.050 Uiso 1 1 calc R U . . .
C4 C 0.20935(11) 0.7064(2) 0.39571(10) 0.0395(8) Uani 1 1 d . . . . .
H4 H 0.206592 0.758597 0.382580 0.047 Uiso 1 1 calc R U . . .
C56 C 0.32794(11) 0.3660(2) 0.36013(10) 0.0397(8) Uani 1 1 d . . . . .
C15 C 0.18263(11) 0.9576(2) 0.57953(10) 0.0404(8) Uani 1 1 d . . . . .
H15 H 0.178526 1.001584 0.597848 0.049 Uiso 1 1 calc R U . . .
C18 C 0.19362(12) 0.7735(2) 0.64573(10) 0.0433(8) Uani 1 1 d . . . . .
H18 H 0.193626 0.758626 0.672944 0.052 Uiso 1 1 calc R U . . .
C28 C 0.20511(10) 0.2114(2) 0.76171(9) 0.0377(7) Uani 1 1 d . . . . .
C23 C 0.23268(12) 0.4619(2) 0.64467(10) 0.0436(8) Uani 1 1 d . . . . .
C3 C 0.21768(11) 0.6359(2) 0.37404(10) 0.0430(8) Uani 1 1 d . . . . .
H3 H 0.221342 0.639962 0.346304 0.052 Uiso 1 1 calc R U . . .
C22 C 0.24297(13) 0.5258(2) 0.67010(10) 0.0478(9) Uani 1 1 d . . . . .
H22 H 0.257657 0.514036 0.693573 0.057 Uiso 1 1 calc R U . . .
C14 C 0.18421(11) 0.9753(2) 0.54094(11) 0.0426(8) Uani 1 1 d . . . . .
H14 H 0.181549 1.031609 0.532431 0.051 Uiso 1 1 calc R U . . .
C26 C 0.24289(11) 0.3746(2) 0.65453(10) 0.0417(8) Uani 1 1 d . . . . .
C25 C 0.20239(14) 0.5624(2) 0.60086(11) 0.0538(10) Uani 1 1 d . . . . .
H25 H 0.188879 0.574362 0.576718 0.065 Uiso 1 1 calc R U . . .
C21 C 0.23201(13) 0.6070(2) 0.66161(10) 0.0471(9) Uani 1 1 d . . . . .
H21 H 0.238451 0.650073 0.679900 0.056 Uiso 1 1 calc R U . . .
C24 C 0.21262(14) 0.4805(2) 0.60985(11) 0.0544(10) Uani 1 1 d . . . . .
H24 H 0.205780 0.436978 0.591933 0.065 Uiso 1 1 calc R U . . .
C10 C 0.19152(13) 0.9239(2) 0.47103(11) 0.0502(9) Uani 1 1 d . . . . .
H10 H 0.188543 0.978729 0.460668 0.060 Uiso 1 1 calc R U . . .
C55 C 0.36824(12) 0.3705(2) 0.37674(10) 0.0451(8) Uani 1 1 d . . . . .
C7 C 0.21475(12) 0.5541(2) 0.43365(10) 0.0448(8) Uani 1 1 d . . . . .
H7 H 0.215785 0.501420 0.446568 0.054 Uiso 1 1 calc R U . . .
C57 C 0.30391(12) 0.0938(2) 0.75111(11) 0.0454(9) Uani 1 1 d . . . . .
C9 C 0.19730(13) 0.8592(2) 0.44617(11) 0.0495(9) Uani 1 1 d . . . . .
H9 H 0.199698 0.868680 0.418572 0.059 Uiso 1 1 calc R U . . .
C31 C 0.33417(12) 0.2610(2) 0.65129(12) 0.0488(9) Uani 1 1 d . . . . .
N4 N 0.48182(11) 0.3868(4) 0.46995(12) 0.0872(14) Uani 1 1 d . U . . .
C32 C 0.37323(13) 0.2804(3) 0.63604(12) 0.0610(11) Uani 1 1 d . U . . .
C54 C 0.37623(13) 0.3413(3) 0.41475(12) 0.0571(10) Uani 1 1 d . . . . .
H54 H 0.356438 0.313827 0.429157 0.069 Uiso 1 1 calc R U . . .
N3 N 0.48325(11) 0.3603(3) 0.55023(12) 0.0823(14) Uani 1 1 d . U . . .
C53 C 0.41274(13) 0.3522(4) 0.43154(12) 0.0685(13) Uani 1 1 d . . . . .
H53 H 0.417446 0.333286 0.457840 0.082 Uiso 1 1 calc R U . . .
C27 C 0.17308(14) 0.2370(3) 0.78851(14) 0.0658(13) Uani 1 1 d . . . . .
H27A H 0.147805 0.229313 0.774902 0.099 Uiso 1 1 calc R U . . .
H27B H 0.176360 0.295819 0.795741 0.099 Uiso 1 1 calc R U . . .
H27C H 0.174046 0.202550 0.812489 0.099 Uiso 1 1 calc R U . . .
C50 C 0.44266(13) 0.3896(4) 0.41163(13) 0.0748(15) Uani 1 1 d . . . . .
C35 C 0.44629(15) 0.3240(4) 0.60656(14) 0.0777(14) Uani 1 1 d . U . . .
C33 C 0.40348(14) 0.3038(4) 0.66085(14) 0.0766(14) Uani 1 1 d . U . . .
H33 H 0.399742 0.305201 0.688629 0.092 Uiso 1 1 calc R U . . .
C34 C 0.43908(15) 0.3253(4) 0.64586(14) 0.0854(15) Uani 1 1 d . U . . .
H34 H 0.459432 0.341719 0.663709 0.102 Uiso 1 1 calc R U . . .
C52 C 0.39802(14) 0.4066(4) 0.35603(13) 0.0717(14) Uani 1 1 d . . . . .
H52 H 0.393258 0.425714 0.329764 0.086 Uiso 1 1 calc R U . . .
C30 C 0.33664(15) 0.0503(3) 0.77172(17) 0.0754(14) Uani 1 1 d . . . . .
H30A H 0.329313 -0.007876 0.776618 0.113 Uiso 1 1 calc R U . . .
H30B H 0.342405 0.078116 0.796987 0.113 Uiso 1 1 calc R U . . .
H30C H 0.359824 0.051862 0.755166 0.113 Uiso 1 1 calc R U . . .
C49 C 0.48053(15) 0.4030(5) 0.43121(15) 0.0903(18) Uani 1 1 d . U . . .
C38 C 0.48342(14) 0.3488(4) 0.58907(14) 0.0789(15) Uani 1 1 d . U . . .
C51 C 0.43474(17) 0.4153(5) 0.37301(15) 0.0940(19) Uani 1 1 d . U . . .
H51 H 0.455056 0.439299 0.357989 0.113 Uiso 1 1 calc R U . . .
C39 C 0.51770(15) 0.3637(5) 0.61286(16) 0.0919(18) Uani 1 1 d . U . . .
H39 H 0.517211 0.356258 0.640739 0.110 Uiso 1 1 calc R U . . .
C40 C 0.55080(17) 0.3886(5) 0.59517(19) 0.107(2) Uani 1 1 d . U . . .
H40 H 0.573731 0.398602 0.610717 0.128 Uiso 1 1 calc R U . . .
C45 C 0.51566(15) 0.4020(5) 0.49021(16) 0.097(2) Uani 1 1 d . U . . .
C46 C 0.51647(14) 0.3866(5) 0.53265(16) 0.0916(18) Uani 1 1 d . U . . .
C41 C 0.55153(16) 0.3997(5) 0.55412(18) 0.105(2) Uani 1 1 d . U . . .
C47 C 0.54718(18) 0.4488(6) 0.43168(19) 0.114(2) Uani 1 1 d . U . . .
H47 H 0.569815 0.466872 0.418281 0.137 Uiso 1 1 calc R U . . .
C37 C 0.38092(19) 0.2740(5) 0.59742(17) 0.1066(19) Uani 1 1 d . U . . .
H37 H 0.361543 0.251832 0.579900 0.128 Uiso 1 1 calc R U . . .
C48 C 0.51328(18) 0.4354(5) 0.41051(19) 0.109(2) Uani 1 1 d . U . . .
H48 H 0.511556 0.447270 0.382981 0.130 Uiso 1 1 calc R U . . .
C44 C 0.54914(16) 0.4365(5) 0.47220(19) 0.104(2) Uani 1 1 d . U . . .
C43 C 0.58395(18) 0.4486(6) 0.4956(2) 0.118(2) Uani 1 1 d . U . . .
H43 H 0.606871 0.468847 0.483443 0.141 Uiso 1 1 calc R U . . .
C36 C 0.41650(19) 0.2991(5) 0.58238(16) 0.1096(19) Uani 1 1 d . U . . .
H36 H 0.420032 0.298726 0.554562 0.131 Uiso 1 1 calc R U . . .
C42 C 0.58468(18) 0.4320(6) 0.5342(2) 0.119(2) Uani 1 1 d . U . . .
H42 H 0.608080 0.441907 0.549017 0.142 Uiso 1 1 calc R U . . .

loop_
_atom_site_aniso_label
_atom_site_aniso_U_11
_atom_site_aniso_U_22
_atom_site_aniso_U_33
_atom_site_aniso_U_23
_atom_site_aniso_U_13
_atom_site_aniso_U_12
Fe1 0.0526(3) 0.0271(2) 0.0236(2) -0.00069(17) 0.00615(19) 0.0024(2)
Fe2 0.0512(3) 0.0279(2) 0.0239(2) -0.00004(17) 0.00220(19) 0.0024(2)
Fe3 0.0565(3) 0.0323(3) 0.0228(2) 0.00049(17) 0.0035(2) -0.0028(2)
O7 0.0532(15) 0.0282(12) 0.0300(11) -0.0014(9) 0.0010(10) 0.0033(10)
O10 0.0537(15) 0.0294(11) 0.0256(11) 0.0038(9) 0.0051(9) 0.0014(10)
O8 0.0544(15) 0.0321(12) 0.0326(12) -0.0011(9) 0.0036(10) -0.0017(11)
O2 0.0574(16) 0.0321(12) 0.0390(13) 0.0045(10) 0.0020(11) 0.0031(11)
O12 0.0633(17) 0.0373(13) 0.0416(14) 0.0066(11) -0.0052(12) -0.0013(12)
O6 0.0609(16) 0.0395(14) 0.0356(13) -0.0034(10) 0.0142(11) -0.0031(12)
O13 0.0751(19) 0.0404(14) 0.0328(13) -0.0081(10) 0.0168(12) 0.0036(12)
O4 0.0793(19) 0.0352(13) 0.0337(13) 0.0057(10) -0.0075(12) 0.0010(12)
O5 0.0604(16) 0.0391(14) 0.0342(13) -0.0093(10) 0.0073(11) -0.0006(12)
O14 0.0764(19) 0.0371(13) 0.0300(13) -0.0070(10) 0.0181(12) 0.0007(12)
N2 0.0396(15) 0.0292(13) 0.0272(14) -0.0025(10) -0.0024(11) 0.0040(11)
O1 0.0594(17) 0.0370(14) 0.0489(15) 0.0033(11) -0.0087(12) 0.0028(12)
O00G 0.0567(17) 0.0560(16) 0.0363(14) -0.0058(11) 0.0073(11) -0.0056(13)
O11 0.0554(16) 0.0569(16) 0.0297(12) 0.0017(11) -0.0028(11) -0.0030(13)
N1 0.0468(17) 0.0306(14) 0.0287(14) -0.0038(11) -0.0006(11) -0.0002(12)
O3 0.114(3) 0.0284(13) 0.0366(14) 0.0006(11) -0.0161(14) 0.0020(14)
O00K 0.070(2) 0.091(2) 0.0353(15) 0.0074(14) 0.0061(13) -0.0236(17)
O9 0.099(3) 0.102(3) 0.0255(14) 0.0127(15) 0.0052(14) -0.010(2)
C12 0.0343(17) 0.0313(16) 0.0309(16) -0.0040(13) -0.0003(12) 0.0032(13)
C16 0.0388(18) 0.0374(18) 0.0348(17) -0.0073(14) -0.0016(13) 0.0003(14)
C13 0.0411(18) 0.0306(16) 0.0285(16) -0.0060(12) 0.0007(13) 0.0011(13)
C5 0.0397(19) 0.0402(19) 0.0329(17) -0.0029(14) 0.0044(13) 0.0070(14)
C29 0.059(2) 0.0287(17) 0.0237(15) 0.0019(12) 0.0022(14) -0.0029(15)
C19 0.051(2) 0.0350(17) 0.0277(17) -0.0026(13) -0.0003(14) -0.0012(15)
C20 0.056(2) 0.0353(18) 0.0287(17) -0.0002(13) 0.0020(14) 0.0006(15)
C17 0.056(2) 0.0401(19) 0.0296(17) -0.0138(14) 0.0063(14) -0.0022(16)
C8 0.0391(18) 0.0396(18) 0.0305(17) -0.0036(14) 0.0009(13) 0.0041(14)
C11 0.0414(19) 0.0306(17) 0.0407(18) -0.0016(13) -0.0020(14) 0.0002(14)
C2 0.045(2) 0.0404(18) 0.0324(17) -0.0087(14) 0.0074(14) 0.0054(15)
C1 0.052(2) 0.0400(19) 0.0301(17) -0.0063(14) 0.0033(14) 0.0041(16)
C6 0.058(2) 0.0388(19) 0.0293(17) -0.0046(14) 0.0105(15) 0.0041(16)
C4 0.050(2) 0.0402(19) 0.0281(17) 0.0006(14) -0.0004(14) 0.0070(15)
C56 0.057(2) 0.0294(17) 0.0323(18) -0.0089(14) 0.0003(15) 0.0037(15)
C15 0.050(2) 0.0288(17) 0.0420(19) -0.0116(14) -0.0020(15) 0.0042(15)
C18 0.062(2) 0.0398(19) 0.0284(17) -0.0036(14) 0.0032(15) -0.0004(17)
C28 0.047(2) 0.0379(18) 0.0281(16) -0.0093(14) 0.0019(14) -0.0005(15)
C23 0.063(2) 0.0359(18) 0.0320(18) 0.0026(14) -0.0018(15) -0.0014(16)
C3 0.053(2) 0.049(2) 0.0271(17) -0.0036(14) 0.0036(14) 0.0053(17)
C22 0.079(3) 0.0355(19) 0.0283(17) 0.0026(14) -0.0093(16) -0.0008(18)
C14 0.053(2) 0.0275(17) 0.047(2) -0.0016(14) -0.0050(16) 0.0042(15)
C26 0.057(2) 0.0400(19) 0.0285(17) 0.0046(14) 0.0031(15) 0.0013(16)
C25 0.086(3) 0.0363(19) 0.038(2) -0.0037(15) -0.0197(19) 0.0040(19)
C21 0.082(3) 0.0303(18) 0.0283(17) -0.0004(13) -0.0048(16) -0.0005(17)
C24 0.092(3) 0.0277(18) 0.043(2) -0.0022(15) -0.0154(19) -0.0009(19)
C10 0.077(3) 0.0322(19) 0.041(2) 0.0068(15) 0.0026(18) 0.0053(18)
C55 0.054(2) 0.047(2) 0.0352(18) -0.0087(15) 0.0040(15) 0.0029(17)
C7 0.061(2) 0.0364(19) 0.0371(19) 0.0000(14) 0.0095(16) 0.0031(16)
C57 0.049(2) 0.042(2) 0.046(2) 0.0044(16) 0.0034(16) 0.0073(17)
C9 0.076(3) 0.041(2) 0.0314(18) 0.0040(15) 0.0049(17) 0.0005(18)
C31 0.055(2) 0.048(2) 0.044(2) 0.0055(16) 0.0039(17) -0.0095(18)
N4 0.045(2) 0.158(4) 0.059(2) 0.015(3) 0.0058(17) -0.014(2)
C32 0.060(2) 0.084(3) 0.040(2) 0.000(2) 0.0092(17) -0.022(2)
C54 0.055(2) 0.077(3) 0.040(2) 0.0030(19) -0.0018(17) -0.003(2)
N3 0.041(2) 0.148(4) 0.057(2) 0.020(2) -0.0011(16) -0.017(2)
C53 0.053(3) 0.116(4) 0.036(2) 0.009(2) 0.0001(17) -0.002(3)
C27 0.066(3) 0.067(3) 0.065(3) -0.029(2) 0.019(2) -0.005(2)
C50 0.045(2) 0.132(5) 0.047(2) 0.005(3) 0.0052(18) -0.008(3)
C35 0.056(3) 0.124(4) 0.053(2) 0.015(3) -0.003(2) -0.022(3)
C33 0.057(3) 0.130(4) 0.043(2) 0.006(2) 0.0018(19) -0.011(3)
C34 0.057(3) 0.151(5) 0.049(2) 0.004(3) -0.006(2) -0.018(3)
C52 0.062(3) 0.112(4) 0.041(2) 0.010(2) -0.0018(19) -0.015(3)
C30 0.070(3) 0.054(3) 0.101(4) 0.005(3) -0.007(3) 0.007(2)
C49 0.051(3) 0.166(5) 0.054(3) 0.014(3) 0.009(2) -0.010(3)
C38 0.052(3) 0.130(4) 0.055(3) 0.013(3) 0.000(2) -0.016(3)
C51 0.074(3) 0.160(5) 0.048(3) 0.016(3) 0.005(2) -0.025(3)
C39 0.056(3) 0.160(5) 0.060(3) 0.018(3) -0.006(2) -0.019(3)
C40 0.059(3) 0.179(6) 0.082(4) 0.023(4) -0.015(3) -0.035(4)
C45 0.050(3) 0.176(6) 0.067(3) 0.019(3) 0.002(2) -0.021(3)
C46 0.042(3) 0.164(5) 0.069(3) 0.021(3) 0.000(2) -0.023(3)
C41 0.051(3) 0.188(6) 0.075(3) 0.021(4) -0.009(2) -0.032(3)
C47 0.066(3) 0.191(7) 0.085(4) 0.020(4) 0.018(3) -0.025(4)
C37 0.083(3) 0.180(5) 0.057(3) -0.001(3) 0.005(2) -0.060(3)
C48 0.066(3) 0.188(6) 0.072(3) 0.019(4) 0.014(3) -0.027(4)
C44 0.054(3) 0.176(6) 0.082(4) 0.024(4) 0.009(3) -0.021(3)
C43 0.061(3) 0.194(7) 0.098(4) 0.022(4) 0.007(3) -0.034(4)
C36 0.086(3) 0.190(5) 0.053(3) -0.001(3) 0.009(2) -0.057(3)
C42 0.058(3) 0.202(7) 0.096(4) 0.018(4) -0.007(3) -0.031(4)

loop_
_atom_type_symbol
_atom_type_description
_atom_type_scat_dispersion_real
_atom_type_scat_dispersion_imag
_atom_type_scat_source
C C 0.0033 0.0016 'International Tables Vol C Tables 4.2.6.8 and 6.1.1.4'
H H 0.0000 0.0000 'International Tables Vol C Tables 4.2.6.8 and 6.1.1.4'
Fe Fe 0.3463 0.8444 'International Tables Vol C Tables 4.2.6.8 and 6.1.1.4'
N N 0.0061 0.0033 'International Tables Vol C Tables 4.2.6.8 and 6.1.1.4'
O O 0.0106 0.0060 'International Tables Vol C Tables 4.2.6.8 and 6.1.1.4'

loop_
_geom_angle_atom_site_label_1
_geom_angle_atom_site_label_2
_geom_angle_atom_site_label_3
_geom_angle
_geom_angle_site_symmetry_1
_geom_angle_site_symmetry_3
_geom_angle_publ_flag
O10 Fe1 O8 177.54(10) . 4_546 ?
O10 Fe1 O2 92.55(10) . . ?
O10 Fe1 O12 93.81(10) . 7_556 ?
O10 Fe1 O6 95.89(10) . . ?
O10 Fe1 O14 95.37(10) . 7_556 ?
O2 Fe1 O8 89.60(10) . 4_546 ?
O2 Fe1 O12 173.61(10) . 7_556 ?
O12 Fe1 O8 84.03(10) 7_556 4_546 ?
O6 Fe1 O8 85.22(10) . 4_546 ?
O6 Fe1 O2 92.31(11) . . ?
O6 Fe1 O12 87.69(11) . 7_556 ?
O6 Fe1 O14 168.68(10) . 7_556 ?
O14 Fe1 O8 83.58(10) 7_556 4_546 ?
O14 Fe1 O2 86.03(11) 7_556 . ?
O14 Fe1 O12 92.72(11) 7_556 7_556 ?
O7 Fe2 O5 84.93(10) . . ?
O10 Fe2 O7 176.57(10) . . ?
O10 Fe2 O4 94.65(10) . . ?
O10 Fe2 O5 92.96(10) . . ?
O10 Fe2 O1 95.18(10) . . ?
O10 Fe2 O00G 95.03(10) . . ?
O4 Fe2 O7 82.65(10) . . ?
O4 Fe2 O5 89.48(11) . . ?
O4 Fe2 O00G 88.64(12) . . ?
O1 Fe2 O7 87.66(10) . . ?
O1 Fe2 O4 169.55(11) . . ?
O1 Fe2 O5 93.55(11) . . ?
O1 Fe2 O00G 86.97(12) . . ?
O00G Fe2 O7 87.03(10) . . ?
O00G Fe2 O5 171.91(10) . . ?
O10 Fe3 O13 95.59(10) . 7_556 ?
O10 Fe3 O11 94.77(10) . 7_556 ?
O10 Fe3 O3 96.90(10) . . ?
O10 Fe3 O00K 95.12(11) . . ?
O10 Fe3 O9 178.08(13) . . ?
O13 Fe3 O11 92.10(12) 7_556 7_556 ?
O13 Fe3 O3 167.50(11) 7_556 . ?
O13 Fe3 O00K 89.61(14) 7_556 . ?
O13 Fe3 O9 82.77(13) 7_556 . ?
O11 Fe3 O9 84.31(12) 7_556 . ?
O3 Fe3 O11 86.79(13) . 7_556 ?
O3 Fe3 O9 84.73(13) . . ?
O00K Fe3 O11 169.76(11) . 7_556 ?
O00K Fe3 O3 89.36(15) . . ?
O00K Fe3 O9 85.89(13) . . ?
C29 O7 Fe2 122.7(2) . . ?
Fe2 O10 Fe1 120.19(11) . . ?
Fe3 O10 Fe1 119.66(12) . . ?
Fe3 O10 Fe2 120.15(12) . . ?
C29 O8 Fe1 127.3(2) . 4_556 ?
C57 O2 Fe1 131.9(2) . . ?
C56 O12 Fe1 130.5(3) . 7_556 ?
C28 O6 Fe1 132.9(2) . . ?
C1 O13 Fe3 131.3(2) . 7_556 ?
C26 O4 Fe2 136.3(2) . . ?
C28 O5 Fe2 131.0(2) . . ?
C1 O14 Fe1 134.2(2) . 7_556 ?
C8 N2 C12 119.4(3) . . ?
C57 O1 Fe2 132.4(3) . . ?
C31 O00G Fe2 130.1(3) . . ?
C56 O11 Fe3 134.5(2) . 7_556 ?
C19 N1 C13 118.3(3) . . ?
C26 O3 Fe3 128.5(2) . . ?
C31 O00K Fe3 136.0(3) . . ?
Fe3 O9 H9A 128.3 . . ?
Fe3 O9 H9B 127.9 . . ?
H9A O9 H9B 103.8 . . ?
N2 C12 C13 118.1(3) . . ?
N2 C12 C11 122.6(3) . . ?
C11 C12 C13 119.3(3) . . ?
C13 C16 C17 116.9(3) . . ?
C13 C16 C15 119.6(3) . . ?
C17 C16 C15 123.5(3) . . ?
N1 C13 C12 117.8(3) . . ?
N1 C13 C16 123.0(3) . . ?
C16 C13 C12 119.2(3) . . ?
C6 C5 C8 118.8(3) . . ?
C4 C5 C8 122.6(3) . . ?
C4 C5 C6 118.6(3) . . ?
O7 C29 H29 118.2 . . ?
O8 C29 O7 123.6(4) . . ?
O8 C29 H29 118.2 . . ?
N1 C19 C20 114.9(3) . . ?
N1 C19 C18 122.7(3) . . ?
C18 C19 C20 122.4(3) . . ?
C25 C20 C19 120.0(3) . . ?
C25 C20 C21 118.1(3) . . ?
C21 C20 C19 121.9(3) . . ?
C16 C17 H17 120.3 . . ?
C18 C17 C16 119.5(3) . . ?
C18 C17 H17 120.3 . . ?
N2 C8 C5 114.5(3) . . ?
N2 C8 C9 121.7(3) . . ?
C9 C8 C5 123.8(3) . . ?
C12 C11 C14 119.0(3) . . ?
C10 C11 C12 116.2(3) . . ?
C10 C11 C14 124.8(3) . . ?
C3 C2 C1 121.1(3) . . ?
C3 C2 C7 119.3(3) . . ?
C7 C2 C1 119.4(3) . . ?
O13 C1 C2 117.7(3) . . ?
O14 C1 O13 124.7(3) . . ?
O14 C1 C2 117.5(3) . . ?
C5 C6 H6 119.6 . . ?
C7 C6 C5 120.9(3) . . ?
C7 C6 H6 119.6 . . ?
C5 C4 H4 119.5 . . ?
C3 C4 C5 121.0(3) . . ?
C3 C4 H4 119.5 . . ?
O12 C56 C55 117.8(3) . . ?
O11 C56 O12 125.2(4) . . ?
O11 C56 C55 117.0(3) . . ?
C16 C15 H15 119.2 . . ?
C14 C15 C16 121.7(3) . . ?
C14 C15 H15 119.2 . . ?
C19 C18 H18 120.3 . . ?
C17 C18 C19 119.4(3) . . ?
C17 C18 H18 120.3 . . ?
O6 C28 O5 124.9(3) . . ?
O6 C28 C27 117.5(3) . . ?
O5 C28 C27 117.6(3) . . ?
C22 C23 C26 120.4(3) . . ?
C22 C23 C24 119.1(3) . . ?
C24 C23 C26 120.5(3) . . ?
C2 C3 H3 120.0 . . ?
C4 C3 C2 120.0(3) . . ?
C4 C3 H3 120.0 . . ?
C23 C22 H22 119.9 . . ?
C23 C22 C21 120.3(3) . . ?
C21 C22 H22 119.9 . . ?
C11 C14 H14 119.4 . . ?
C15 C14 C11 121.1(3) . . ?
C15 C14 H14 119.4 . . ?
O4 C26 O3 124.4(3) . . ?
O4 C26 C23 117.7(3) . . ?
O3 C26 C23 117.9(3) . . ?
C20 C25 H25 119.7 . . ?
C20 C25 C24 120.6(3) . . ?
C24 C25 H25 119.7 . . ?
C20 C21 H21 119.4 . . ?
C22 C21 C20 121.3(3) . . ?
C22 C21 H21 119.4 . . ?
C23 C24 C25 120.6(3) . . ?
C23 C24 H24 119.7 . . ?
C25 C24 H24 119.7 . . ?
C11 C10 H10 119.7 . . ?
C9 C10 C11 120.5(3) . . ?
C9 C10 H10 119.7 . . ?
C54 C55 C56 120.0(4) . . ?
C52 C55 C56 121.5(4) . . ?
C52 C55 C54 118.5(4) . . ?
C2 C7 H7 119.9 . . ?
C6 C7 C2 120.2(3) . . ?
C6 C7 H7 119.9 . . ?
O2 C57 O1 124.6(3) . . ?
O2 C57 C30 118.3(4) . . ?
O1 C57 C30 117.1(4) . . ?
C8 C9 H9 120.2 . . ?
C10 C9 C8 119.5(3) . . ?
C10 C9 H9 120.2 . . ?
O00G C31 O00K 124.0(4) . . ?
O00G C31 C32 119.5(4) . . ?
O00K C31 C32 116.5(4) . . ?
C49 N4 C45 118.2(4) . . ?
C33 C32 C31 121.5(4) . . ?
C37 C32 C31 121.4(4) . . ?
C37 C32 C33 117.1(4) . . ?
C55 C54 H54 120.0 . . ?
C53 C54 C55 120.1(4) . . ?
C53 C54 H54 120.0 . . ?
C38 N3 C46 119.2(4) . . ?
C54 C53 H53 118.8 . . ?
C50 C53 C54 122.3(4) . . ?
C50 C53 H53 118.8 . . ?
C28 C27 H27A 109.5 . . ?
C28 C27 H27B 109.5 . . ?
C28 C27 H27C 109.5 . . ?
H27A C27 H27B 109.5 . . ?
H27A C27 H27C 109.5 . . ?
H27B C27 H27C 109.5 . . ?
C53 C50 C49 120.4(4) . . ?
C53 C50 C51 117.1(4) . . ?
C51 C50 C49 122.5(5) . . ?
C34 C35 C38 124.5(5) . . ?
C34 C35 C36 116.5(5) . . ?
C36 C35 C38 119.0(5) . . ?
C32 C33 H33 119.7 . . ?
C34 C33 C32 120.6(4) . . ?
C34 C33 H33 119.7 . . ?
C35 C34 C33 122.5(5) . . ?
C35 C34 H34 118.8 . . ?
C33 C34 H34 118.8 . . ?
C55 C52 H52 119.7 . . ?
C55 C52 C51 120.6(4) . . ?
C51 C52 H52 119.7 . . ?
C57 C30 H30A 109.5 . . ?
C57 C30 H30B 109.5 . . ?
C57 C30 H30C 109.5 . . ?
H30A C30 H30B 109.5 . . ?
H30A C30 H30C 109.5 . . ?
H30B C30 H30C 109.5 . . ?
N4 C49 C50 115.4(4) . . ?
N4 C49 C48 122.6(5) . . ?
C48 C49 C50 122.0(5) . . ?
N3 C38 C35 116.7(4) . . ?
N3 C38 C39 121.4(4) . . ?
C39 C38 C35 121.8(4) . . ?
C50 C51 H51 119.3 . . ?
C52 C51 C50 121.4(5) . . ?
C52 C51 H51 119.3 . . ?
C38 C39 H39 120.4 . . ?
C40 C39 C38 119.1(5) . . ?
C40 C39 H39 120.4 . . ?
C39 C40 H40 119.8 . . ?
C39 C40 C41 120.4(5) . . ?
C41 C40 H40 119.8 . . ?
N4 C45 C46 117.8(4) . . ?
N4 C45 C44 122.8(5) . . ?
C44 C45 C46 119.2(5) . . ?
N3 C46 C45 118.9(4) . . ?
N3 C46 C41 122.2(5) . . ?
C41 C46 C45 118.9(5) . . ?
C40 C41 C46 117.5(5) . . ?
C40 C41 C42 122.8(5) . . ?
C46 C41 C42 119.3(6) . . ?
C48 C47 H47 119.3 . . ?
C48 C47 C44 121.3(5) . . ?
C44 C47 H47 119.3 . . ?
C32 C37 H37 119.2 . . ?
C32 C37 C36 121.6(5) . . ?
C36 C37 H37 119.2 . . ?
C49 C48 H48 121.1 . . ?
C47 C48 C49 117.8(6) . . ?
C47 C48 H48 121.1 . . ?
C45 C44 C43 119.1(6) . . ?
C47 C44 C45 117.1(6) . . ?
C47 C44 C43 123.5(5) . . ?
C44 C43 H43 119.5 . . ?
C42 C43 C44 121.0(6) . . ?
C42 C43 H43 119.5 . . ?
C35 C36 C37 121.4(5) . . ?
C35 C36 H36 119.3 . . ?
C37 C36 H36 119.3 . . ?
C41 C42 H42 118.9 . . ?
C43 C42 C41 122.3(6) . . ?
C43 C42 H42 118.9 . . ?

loop_
_geom_bond_atom_site_label_1
_geom_bond_atom_site_label_2
_geom_bond_distance
_geom_bond_site_symmetry_2
_geom_bond_publ_flag
Fe1 O10 1.920(2) . ?
Fe1 O8 2.044(2) 4_546 ?
Fe1 O2 2.019(3) . ?
Fe1 O12 2.022(3) 7_556 ?
Fe1 O6 2.002(2) . ?
Fe1 O14 2.015(2) 7_556 ?
Fe2 O7 2.037(2) . ?
Fe2 O10 1.906(2) . ?
Fe2 O4 2.029(2) . ?
Fe2 O5 2.040(3) . ?
Fe2 O1 2.005(3) . ?
Fe2 O00G 2.030(3) . ?
Fe3 O10 1.897(2) . ?
Fe3 O13 1.994(2) 7_556 ?
Fe3 O11 2.006(3) 7_556 ?
Fe3 O3 2.002(3) . ?
Fe3 O00K 1.996(3) . ?
Fe3 O9 2.070(3) . ?
O7 C29 1.255(4) . ?
O8 C29 1.251(4) . ?
O2 C57 1.253(5) . ?
O12 C56 1.254(4) . ?
O6 C28 1.250(4) . ?
O13 C1 1.266(4) . ?
O4 C26 1.247(4) . ?
O5 C28 1.255(4) . ?
O14 C1 1.252(4) . ?
N2 C12 1.347(4) . ?
N2 C8 1.322(4) . ?
O1 C57 1.263(4) . ?
O00G C31 1.251(5) . ?
O11 C56 1.245(4) . ?
N1 C13 1.349(4) . ?
N1 C19 1.326(4) . ?
O3 C26 1.276(4) . ?
O00K C31 1.263(5) . ?
O9 H9A 0.9051 . ?
O9 H9B 0.9049 . ?
C12 C13 1.443(4) . ?
C12 C11 1.412(5) . ?
C16 C13 1.410(4) . ?
C16 C17 1.416(5) . ?
C16 C15 1.417(5) . ?
C5 C8 1.487(5) . ?
C5 C6 1.394(5) . ?
C5 C4 1.391(5) . ?
C29 H29 0.9500 . ?
C19 C20 1.470(5) . ?
C19 C18 1.403(5) . ?
C20 C25 1.388(5) . ?
C20 C21 1.390(5) . ?
C17 H17 0.9500 . ?
C17 C18 1.361(5) . ?
C8 C9 1.401(5) . ?
C11 C14 1.436(5) . ?
C11 C10 1.406(5) . ?
C2 C1 1.475(5) . ?
C2 C3 1.386(5) . ?
C2 C7 1.404(5) . ?
C6 H6 0.9500 . ?
C6 C7 1.367(5) . ?
C4 H4 0.9500 . ?
C4 C3 1.379(5) . ?
C56 C55 1.481(5) . ?
C15 H15 0.9500 . ?
C15 C14 1.337(5) . ?
C18 H18 0.9500 . ?
C28 C27 1.492(5) . ?
C23 C22 1.378(5) . ?
C23 C26 1.478(5) . ?
C23 C24 1.384(5) . ?
C3 H3 0.9500 . ?
C22 H22 0.9500 . ?
C22 C21 1.382(5) . ?
C14 H14 0.9500 . ?
C25 H25 0.9500 . ?
C25 C24 1.389(5) . ?
C21 H21 0.9500 . ?
C24 H24 0.9500 . ?
C10 H10 0.9500 . ?
C10 C9 1.352(5) . ?
C55 C54 1.389(5) . ?
C55 C52 1.375(6) . ?
C7 H7 0.9500 . ?
C57 C30 1.482(6) . ?
C9 H9 0.9500 . ?
C31 C32 1.475(6) . ?
N4 C49 1.335(6) . ?
N4 C45 1.357(7) . ?
C32 C33 1.373(6) . ?
C32 C37 1.340(7) . ?
C54 H54 0.9500 . ?
C54 C53 1.374(6) . ?
N3 C38 1.325(6) . ?
N3 C46 1.360(6) . ?
C53 H53 0.9500 . ?
C53 C50 1.374(7) . ?
C27 H27A 0.9800 . ?
C27 H27B 0.9800 . ?
C27 H27C 0.9800 . ?
C50 C49 1.461(7) . ?
C50 C51 1.390(7) . ?
C35 C34 1.355(7) . ?
C35 C38 1.467(7) . ?
C35 C36 1.355(7) . ?
C33 H33 0.9500 . ?
C33 C34 1.372(7) . ?
C34 H34 0.9500 . ?
C52 H52 0.9500 . ?
C52 C51 1.379(7) . ?
C30 H30A 0.9800 . ?
C30 H30B 0.9800 . ?
C30 H30C 0.9800 . ?
C49 C48 1.430(7) . ?
C38 C39 1.430(7) . ?
C51 H51 0.9500 . ?
C39 H39 0.9500 . ?
C39 C40 1.351(8) . ?
C40 H40 0.9500 . ?
C40 C41 1.399(8) . ?
C45 C46 1.455(7) . ?
C45 C44 1.420(8) . ?
C46 C41 1.407(7) . ?
C41 C42 1.428(8) . ?
C47 H47 0.9500 . ?
C47 C48 1.369(9) . ?
C47 C44 1.384(8) . ?
C37 H37 0.9500 . ?
C37 C36 1.388(8) . ?
C48 H48 0.9500 . ?
C44 C43 1.431(9) . ?
C43 H43 0.9500 . ?
C43 C42 1.330(9) . ?
C36 H36 0.9500 . ?
C42 H42 0.9500 . ?

loop_
_geom_torsion_atom_site_label_1
_geom_torsion_atom_site_label_2
_geom_torsion_atom_site_label_3
_geom_torsion_atom_site_label_4
_geom_torsion
_geom_torsion_site_symmetry_1
_geom_torsion_site_symmetry_2
_geom_torsion_site_symmetry_3
_geom_torsion_site_symmetry_4
_geom_torsion_publ_flag
Fe1 O8 C29 O7 -177.5(2) 4_556 . . . ?
Fe1 O2 C57 O1 3.9(6) . . . . ?
Fe1 O2 C57 C30 -178.0(3) . . . . ?
Fe1 O12 C56 O11 4.5(5) 7_556 . . . ?
Fe1 O12 C56 C55 -172.4(2) 7_556 . . . ?
Fe1 O6 C28 O5 -20.6(6) . . . . ?
Fe1 O6 C28 C27 158.8(3) . . . . ?
Fe1 O14 C1 O13 6.4(6) 7_556 . . . ?
Fe1 O14 C1 C2 -176.6(3) 7_556 . . . ?
Fe2 O7 C29 O8 -157.0(2) . . . . ?
Fe2 O4 C26 O3 0.6(7) . . . . ?
Fe2 O4 C26 C23 179.0(3) . . . . ?
Fe2 O5 C28 O6 -0.7(6) . . . . ?
Fe2 O5 C28 C27 179.9(3) . . . . ?
Fe2 O1 C57 O2 -22.3(6) . . . . ?
Fe2 O1 C57 C30 159.6(3) . . . . ?
Fe2 O00G C31 O00K -7.8(6) . . . . ?
Fe2 O00G C31 C32 171.1(3) . . . . ?
Fe3 O13 C1 O14 6.3(6) 7_556 . . . ?
Fe3 O13 C1 C2 -170.7(3) 7_556 . . . ?
Fe3 O11 C56 O12 9.9(6) 7_556 . . . ?
Fe3 O11 C56 C55 -173.2(2) 7_556 . . . ?
Fe3 O3 C26 O4 -15.2(6) . . . . ?
Fe3 O3 C26 C23 166.4(3) . . . . ?
Fe3 O00K C31 O00G -7.6(7) . . . . ?
Fe3 O00K C31 C32 173.5(3) . . . . ?
O12 C56 C55 C54 174.5(4) . . . . ?
O12 C56 C55 C52 -2.5(6) . . . . ?
O13 Fe3 O10 Fe1 -48.57(16) 7_556 . . . ?
O13 Fe3 O10 Fe2 131.38(14) 7_556 . . . ?
N2 C12 C13 N1 3.8(5) . . . . ?
N2 C12 C13 C16 -177.9(3) . . . . ?
N2 C12 C11 C14 178.5(3) . . . . ?
N2 C12 C11 C10 -0.1(5) . . . . ?
N2 C8 C9 C10 -2.1(6) . . . . ?
O00G C31 C32 C33 0.0(7) . . . . ?
O00G C31 C32 C37 178.5(6) . . . . ?
O11 Fe3 O10 Fe1 44.02(15) 7_556 . . . ?
O11 Fe3 O10 Fe2 -136.03(14) 7_556 . . . ?
O11 C56 C55 C54 -2.7(5) . . . . ?
O11 C56 C55 C52 -179.6(4) . . . . ?
N1 C19 C20 C25 -29.1(5) . . . . ?
N1 C19 C20 C21 149.4(4) . . . . ?
N1 C19 C18 C17 -3.6(6) . . . . ?
O3 Fe3 O10 Fe1 131.36(15) . . . . ?
O3 Fe3 O10 Fe2 -48.70(17) . . . . ?
O00K Fe3 O10 Fe1 -138.67(16) . . . . ?
O00K Fe3 O10 Fe2 41.27(17) . . . . ?
O00K C31 C32 C33 179.0(5) . . . . ?
O00K C31 C32 C37 -2.5(8) . . . . ?
C12 N2 C8 C5 179.6(3) . . . . ?
C12 N2 C8 C9 0.0(5) . . . . ?
C12 C11 C14 C15 0.9(5) . . . . ?
C12 C11 C10 C9 -2.1(6) . . . . ?
C16 C17 C18 C19 -0.6(6) . . . . ?
C16 C15 C14 C11 0.8(6) . . . . ?
C13 N1 C19 C20 -174.6(3) . . . . ?
C13 N1 C19 C18 4.7(5) . . . . ?
C13 C12 C11 C14 -3.1(5) . . . . ?
C13 C12 C11 C10 178.3(3) . . . . ?
C13 C16 C17 C18 3.4(5) . . . . ?
C13 C16 C15 C14 -0.2(5) . . . . ?
C5 C8 C9 C10 178.3(4) . . . . ?
C5 C6 C7 C2 1.5(6) . . . . ?
C5 C4 C3 C2 1.8(6) . . . . ?
C19 N1 C13 C12 176.7(3) . . . . ?
C19 N1 C13 C16 -1.6(5) . . . . ?
C19 C20 C25 C24 179.5(4) . . . . ?
C19 C20 C21 C22 -177.9(4) . . . . ?
C20 C19 C18 C17 175.6(4) . . . . ?
C20 C25 C24 C23 -0.7(7) . . . . ?
C17 C16 C13 N1 -2.4(5) . . . . ?
C17 C16 C13 C12 179.3(3) . . . . ?
C17 C16 C15 C14 178.3(4) . . . . ?
C8 N2 C12 C13 -177.3(3) . . . . ?
C8 N2 C12 C11 1.1(5) . . . . ?
C8 C5 C6 C7 -175.8(3) . . . . ?
C8 C5 C4 C3 174.1(3) . . . . ?
C11 C12 C13 N1 -174.7(3) . . . . ?
C11 C12 C13 C16 3.7(5) . . . . ?
C11 C10 C9 C8 3.2(7) . . . . ?
C1 C2 C3 C4 -173.8(4) . . . . ?
C1 C2 C7 C6 172.2(4) . . . . ?
C6 C5 C8 N2 -0.4(5) . . . . ?
C6 C5 C8 C9 179.2(4) . . . . ?
C6 C5 C4 C3 -2.7(6) . . . . ?
C4 C5 C8 N2 -177.1(3) . . . . ?
C4 C5 C8 C9 2.5(6) . . . . ?
C4 C5 C6 C7 1.0(6) . . . . ?
C56 C55 C54 C53 -174.1(4) . . . . ?
C56 C55 C52 C51 175.6(5) . . . . ?
C15 C16 C13 N1 176.3(3) . . . . ?
C15 C16 C13 C12 -2.0(5) . . . . ?
C15 C16 C17 C18 -175.2(4) . . . . ?
C18 C19 C20 C25 151.7(4) . . . . ?
C18 C19 C20 C21 -29.8(6) . . . . ?
C23 C22 C21 C20 -2.4(7) . . . . ?
C3 C2 C1 O13 -166.2(4) . . . . ?
C3 C2 C1 O14 16.6(5) . . . . ?
C3 C2 C7 C6 -2.3(6) . . . . ?
C22 C23 C26 O4 5.2(6) . . . . ?
C22 C23 C26 O3 -176.3(4) . . . . ?
C22 C23 C24 C25 -1.0(7) . . . . ?
C14 C11 C10 C9 179.4(4) . . . . ?
C26 C23 C22 C21 -177.4(4) . . . . ?
C26 C23 C24 C25 178.9(4) . . . . ?
C25 C20 C21 C22 0.6(6) . . . . ?
C21 C20 C25 C24 0.9(7) . . . . ?
C24 C23 C22 C21 2.5(6) . . . . ?
C24 C23 C26 O4 -174.7(4) . . . . ?
C24 C23 C26 O3 3.9(6) . . . . ?
C10 C11 C14 C15 179.4(4) . . . . ?
C55 C54 C53 C50 -1.7(8) . . . . ?
C55 C52 C51 C50 -1.3(10) . . . . ?
C7 C2 C1 O13 19.4(5) . . . . ?
C7 C2 C1 O14 -157.9(4) . . . . ?
C7 C2 C3 C4 0.7(6) . . . . ?
C31 C32 C33 C34 -176.9(6) . . . . ?
C31 C32 C37 C36 174.3(7) . . . . ?
N4 C49 C48 C47 0.9(13) . . . . ?
N4 C45 C46 N3 -1.9(11) . . . . ?
N4 C45 C46 C41 178.2(7) . . . . ?
N4 C45 C44 C47 -4.9(13) . . . . ?
N4 C45 C44 C43 -178.5(8) . . . . ?
C32 C33 C34 C35 -0.5(11) . . . . ?
C32 C37 C36 C35 6.0(14) . . . . ?
C54 C55 C52 C51 -1.4(8) . . . . ?
C54 C53 C50 C49 177.5(6) . . . . ?
C54 C53 C50 C51 -1.0(9) . . . . ?
N3 C38 C39 C40 -1.3(11) . . . . ?
N3 C46 C41 C40 -3.1(13) . . . . ?
N3 C46 C41 C42 -176.4(8) . . . . ?
C53 C50 C49 N4 -8.3(10) . . . . ?
C53 C50 C49 C48 174.8(7) . . . . ?
C53 C50 C51 C52 2.5(10) . . . . ?
C50 C49 C48 C47 177.6(7) . . . . ?
C35 C38 C39 C40 -178.2(7) . . . . ?
C33 C32 C37 C36 -7.2(11) . . . . ?
C34 C35 C38 N3 -166.6(7) . . . . ?
C34 C35 C38 C39 10.6(11) . . . . ?
C34 C35 C36 C37 -1.8(12) . . . . ?
C52 C55 C54 C53 2.9(7) . . . . ?
C49 N4 C45 C46 178.1(7) . . . . ?
C49 N4 C45 C44 1.9(12) . . . . ?
C49 C50 C51 C52 -175.9(6) . . . . ?
C38 N3 C46 C45 -177.8(7) . . . . ?
C38 N3 C46 C41 2.0(11) . . . . ?
C38 C35 C34 C33 178.1(6) . . . . ?
C38 C35 C36 C37 179.2(7) . . . . ?
C38 C39 C40 C41 0.1(12) . . . . ?
C51 C50 C49 N4 170.1(7) . . . . ?
C51 C50 C49 C48 -6.8(11) . . . . ?
C39 C40 C41 C46 2.0(13) . . . . ?
C39 C40 C41 C42 175.0(8) . . . . ?
C40 C41 C42 C43 -174.4(9) . . . . ?
C45 N4 C49 C50 -176.8(6) . . . . ?
C45 N4 C49 C48 0.1(11) . . . . ?
C45 C46 C41 C40 176.7(8) . . . . ?
C45 C46 C41 C42 3.4(12) . . . . ?
C45 C44 C43 C42 -3.4(14) . . . . ?
C46 N3 C38 C35 177.4(6) . . . . ?
C46 N3 C38 C39 0.2(10) . . . . ?
C46 C45 C44 C47 179.0(8) . . . . ?
C46 C45 C44 C43 5.4(12) . . . . ?
C46 C41 C42 C43 -1.5(14) . . . . ?
C47 C44 C43 C42 -176.6(9) . . . . ?
C37 C32 C33 C34 4.5(10) . . . . ?
C48 C47 C44 C45 5.9(13) . . . . ?
C48 C47 C44 C43 179.2(9) . . . . ?
C44 C45 C46 N3 174.4(7) . . . . ?
C44 C45 C46 C41 -5.4(12) . . . . ?
C44 C47 C48 C49 -4.0(14) . . . . ?
C44 C43 C42 C41 1.5(15) . . . . ?
C36 C35 C34 C33 -0.9(11) . . . . ?
C36 C35 C38 N3 12.3(10) . . . . ?
C36 C35 C38 C39 -170.5(7) . . . . ?

loop_
_smtbx_masks_void_nr
_smtbx_masks_void_average_x
_smtbx_masks_void_average_y
_smtbx_masks_void_average_z
_smtbx_masks_void_volume
_smtbx_masks_void_count_electrons
_smtbx_masks_void_content
1 -0.131 -0.971 -0.601 10231.7 2786.3 '64 DMF'
